data_7251567
loop_
_publ_author_name
'Priyadharsan, R. Rameshbabu'
'Karthikeyan, Subramanian'
'Pannipara, Mehboobali'
'Al-Sehemi, Abdullah G.'
'Moon, Dohyun'
'Anthony, Savarimuthu Philip'

_publ_section_title
;
 Dimethoxy-substituted triphenylamine-based donor--acceptor fluorophores:
 tunable solid-state emission and reversible thermofluorochromism
;
_journal_issue 6
_journal_name_full CrystEngComm
_journal_page_first 1083
_journal_page_last 1090
_journal_paper_doi 10.1039/D5CE01002K
_journal_volume 28
_journal_year 2026
_chemical_formula_moiety 'C24 H21 N3 O3'
_chemical_formula_sum 'C24 H21 N3 O3'
_chemical_formula_weight 399.44
_chemical_name_common DMT-CA
_chemical_name_systematic '(Z)-2-cyano-3-(4-(diphenylamino)-2,6-dimethoxyphenyl) acrylamide'
_space_group_crystal_system triclinic
_space_group_IT_number 2
_space_group_name_Hall '-P 1'
_space_group_name_H-M_alt 'P -1'
_atom_sites_solution_hydrogens geom
_audit_creation_method SHELXL-2019/3
_audit_update_record
;
2025-10-20 deposited with the CCDC.	2026-01-06 downloaded from the CCDC.
;
_cell_angle_alpha 92.24(3)
_cell_angle_beta 95.24(3)
_cell_angle_gamma 110.23(3)
_cell_formula_units_Z 4
_cell_length_a 9.1920(18)
_cell_length_b 10.190(2)
_cell_length_c 23.366(5)
_cell_measurement_reflns_used 113084
_cell_measurement_temperature 220(2)
_cell_measurement_theta_max 30.000
_cell_measurement_theta_min 0.361
_cell_volume 2039.2(8)
_computing_cell_refinement '<i>HKL3000sm</i>(Otwinowski & Minor, 1997)'
_computing_data_collection '<i>PAL BL2D-SMDC Program</i>(Shin et.al, 2016)'
_computing_data_reduction '<i>HKL3000sm</i>(Otwinowski & Minor, 1997)'
_computing_molecular_graphics '<i>DIAMOND 4</i>(Putx&Brandenburg, 2014)'
_computing_publication_material '<i>publCIF</i>(Westrip, 2010)'
_computing_structure_refinement '<i>SHELXL-2018</i>(Sheldrick, 2018)'
_computing_structure_solution '<i>SHELXT-2018</i>(Sheldrick, 2018)'
_diffrn_ambient_temperature 220(2)
_diffrn_measured_fraction_theta_full 0.996
_diffrn_measured_fraction_theta_max 0.992
_diffrn_measurement_device_type 'Rayonix MX225HS CCD area detector'
_diffrn_measurement_method 'omega scan'
_diffrn_radiation_type synchrotron
_diffrn_radiation_wavelength 0.630
_diffrn_reflns_av_R_equivalents 0.0298
_diffrn_reflns_av_unetI/netI 0.0438
_diffrn_reflns_Laue_measured_fraction_full 0.996
_diffrn_reflns_Laue_measured_fraction_max 0.992
_diffrn_reflns_limit_h_max 12
_diffrn_reflns_limit_h_min -12
_diffrn_reflns_limit_k_max 13
_diffrn_reflns_limit_k_min -13
_diffrn_reflns_limit_l_max 31
_diffrn_reflns_limit_l_min -31
_diffrn_reflns_number 20301
_diffrn_reflns_point_group_measured_fraction_full 0.996
_diffrn_reflns_point_group_measured_fraction_max 0.992
_diffrn_reflns_theta_full 22.210
_diffrn_reflns_theta_max 25.000
_diffrn_reflns_theta_min 1.556
_diffrn_source 'PLSII 2D bending magnet'
_exptl_absorpt_coefficient_mu 0.068
_exptl_absorpt_correction_T_max 1.000
_exptl_absorpt_correction_T_min 0.780
_exptl_absorpt_correction_type empirical
_exptl_absorpt_process_details '<i>HKL3000sm Scalepack</i>(Otwinowski et.al,2003)'
_exptl_crystal_colour yellow
_exptl_crystal_density_diffrn 1.301
_exptl_crystal_description block
_exptl_crystal_F_000 840
_exptl_crystal_size_max 0.069
_exptl_crystal_size_mid 0.054
_exptl_crystal_size_min 0.027
_refine_diff_density_max 0.369
_refine_diff_density_min -0.267
_refine_diff_density_rms 0.050
_refine_ls_extinction_coef 0.120(5)
_refine_ls_extinction_expression Fc^*^=kFc[1+0.001xFc^2^\l^3^/sin(2\q)]^-1/4^
_refine_ls_extinction_method 'SHELXL-2019/2 (Sheldrick 2019)'
_refine_ls_goodness_of_fit_ref 1.034
_refine_ls_hydrogen_treatment constr
_refine_ls_matrix_type full
_refine_ls_number_parameters 546
_refine_ls_number_reflns 10235
_refine_ls_number_restraints 0
_refine_ls_restrained_S_all 1.034
_refine_ls_R_factor_all 0.0770
_refine_ls_R_factor_gt 0.0525
_refine_ls_shift/su_max 0.001
_refine_ls_shift/su_mean 0.000
_refine_ls_structure_factor_coef Fsqd
_refine_ls_weighting_details 'w=1/[\s^2^(Fo^2^)+(0.0736P)^2^+0.3908P] where P=(Fo^2^+2Fc^2^)/3'
_refine_ls_weighting_scheme calc
_refine_ls_wR_factor_gt 0.1351
_refine_ls_wR_factor_ref 0.1498
_reflns_Friedel_coverage 0.000
_reflns_number_gt 7119
_reflns_number_total 10235
_reflns_threshold_expression 'I > 2\s(I)'
_cod_data_source_file d5ce01002k2.cif
_cod_data_source_block SPA1050
_cod_database_code 7251567
_shelx_shelxl_version_number 2019/3
_shelx_space_group_comment
;
The symmetry employed for this shelxl refinement is uniquely defined
by the following loop, which should always be used as a source of
symmetry information in preference to the above space-group names.
They are only intended as comments.
;
_shelx_estimated_absorpt_t_min 0.995
_shelx_estimated_absorpt_t_max 0.998

loop_
_space_group_symop_operation_xyz
'x, y, z'
'-x, -y, -z'

loop_
_atom_site_label
_atom_site_type_symbol
_atom_site_fract_x
_atom_site_fract_y
_atom_site_fract_z
_atom_site_U_iso_or_equiv
_atom_site_adp_type
_atom_site_occupancy
_atom_site_site_symmetry_order
_atom_site_calc_flag
_atom_site_refinement_flags_posn
_atom_site_refinement_flags_adp
_atom_site_refinement_flags_occupancy
_atom_site_disorder_assembly
_atom_site_disorder_group
O1A O 0.65928(12) 0.38837(12) 0.95429(5) 0.0391(3) Uani 1 1 d . . . . .
O2A O 0.15930(13) 0.33755(13) 0.87340(5) 0.0448(3) Uani 1 1 d . . . . .
O3A O 0.68130(14) 0.45197(16) 0.77978(5) 0.0553(4) Uani 1 1 d . . . . .
N1A N 0.23174(16) 0.20587(15) 1.06613(6) 0.0412(3) Uani 1 1 d . . . . .
N2A N 0.2088(2) 0.5177(2) 0.77620(7) 0.0661(5) Uani 1 1 d . . . . .
N3A N 0.51783(17) 0.50723(18) 0.71608(6) 0.0505(4) Uani 1 1 d . . . . .
H3AA H 0.581592 0.521280 0.689763 0.061 Uiso 1 1 calc R U . . .
H3AB H 0.428360 0.518214 0.708906 0.061 Uiso 1 1 calc R U . . .
C1A C 0.30387(18) 0.12854(17) 1.10058(7) 0.0385(3) Uani 1 1 d . . . . .
C2A C 0.3404(2) 0.02036(18) 1.07581(8) 0.0440(4) Uani 1 1 d . . . . .
H2A H 0.322818 0.000590 1.035613 0.053 Uiso 1 1 calc R U . . .
C3A C 0.4024(2) -0.0583(2) 1.10975(9) 0.0525(4) Uani 1 1 d . . . . .
H3A H 0.427693 -0.131436 1.092612 0.063 Uiso 1 1 calc R U . . .
C4A C 0.4278(2) -0.0313(3) 1.16826(10) 0.0624(5) Uani 1 1 d . . . . .
H4A H 0.469343 -0.086297 1.191303 0.075 Uiso 1 1 calc R U . . .
C5A C 0.3923(3) 0.0767(3) 1.19330(9) 0.0703(6) Uani 1 1 d . . . . .
H5A H 0.410375 0.095992 1.233510 0.084 Uiso 1 1 calc R U . . .
C6A C 0.3303(2) 0.1566(2) 1.15966(8) 0.0553(5) Uani 1 1 d . . . . .
H6A H 0.305949 0.230208 1.176900 0.066 Uiso 1 1 calc R U . . .
C7A C 0.08469(18) 0.20649(16) 1.08124(6) 0.0356(3) Uani 1 1 d . . . . .
C8A C 0.0740(2) 0.32516(18) 1.10766(7) 0.0429(4) Uani 1 1 d . . . . .
H8A H 0.160852 0.408907 1.112730 0.051 Uiso 1 1 calc R U . . .
C9A C -0.0651(2) 0.3203(2) 1.12664(8) 0.0494(4) Uani 1 1 d . . . . .
H9A H -0.072511 0.401078 1.145109 0.059 Uiso 1 1 calc R U . . .
C10A C -0.1934(2) 0.1988(2) 1.11889(8) 0.0501(4) Uani 1 1 d . . . . .
H10A H -0.287743 0.196143 1.132218 0.060 Uiso 1 1 calc R U . . .
C11A C -0.1826(2) 0.0815(2) 1.09157(8) 0.0511(4) Uani 1 1 d . . . . .
H11A H -0.270414 -0.001467 1.085529 0.061 Uiso 1 1 calc R U . . .
C12A C -0.0440(2) 0.08487(18) 1.07300(7) 0.0452(4) Uani 1 1 d . . . . .
H12A H -0.036815 0.003956 1.054614 0.054 Uiso 1 1 calc R U . . .
C13A C 0.28910(18) 0.25967(15) 1.01598(6) 0.0347(3) Uani 1 1 d . . . . .
C14A C 0.19040(18) 0.27805(16) 0.97087(6) 0.0351(3) Uani 1 1 d . . . . .
H14A H 0.084235 0.258409 0.974815 0.042 Uiso 1 1 calc R U . . .
C15A C 0.24916(17) 0.32548(16) 0.92004(6) 0.0339(3) Uani 1 1 d . . . . .
C16A C 0.40829(17) 0.36103(15) 0.91314(6) 0.0329(3) Uani 1 1 d . . . . .
C17A C 0.50498(17) 0.34658(15) 0.96095(6) 0.0328(3) Uani 1 1 d . . . . .
C18A C 0.44758(18) 0.29503(16) 1.01113(6) 0.0354(3) Uani 1 1 d . . . . .
H18A H 0.514895 0.283865 1.041804 0.043 Uiso 1 1 calc R U . . .
C19A C 0.76213(19) 0.36897(19) 0.99941(7) 0.0433(4) Uani 1 1 d . . . . .
H19A H 0.868410 0.406626 0.989713 0.065 Uiso 1 1 calc R U . . .
H19B H 0.734658 0.269649 1.004550 0.065 Uiso 1 1 calc R U . . .
H19C H 0.753744 0.417368 1.034850 0.065 Uiso 1 1 calc R U . . .
C20A C -0.00565(19) 0.2869(2) 0.87238(8) 0.0510(4) Uani 1 1 d . . . . .
H20A H -0.052689 0.296257 0.834600 0.077 Uiso 1 1 calc R U . . .
H20B H -0.035226 0.340908 0.901287 0.077 Uiso 1 1 calc R U . . .
H20C H -0.041682 0.188917 0.880570 0.077 Uiso 1 1 calc R U . . .
C21A C 0.47906(17) 0.40040(16) 0.86098(6) 0.0343(3) Uani 1 1 d . . . . .
H21A H 0.577829 0.391673 0.862496 0.041 Uiso 1 1 calc R U . . .
C22A C 0.44081(17) 0.44638(17) 0.81067(6) 0.0364(3) Uani 1 1 d . . . . .
C23A C 0.3078(2) 0.4830(2) 0.79422(7) 0.0449(4) Uani 1 1 d . . . . .
C24A C 0.55685(18) 0.46925(19) 0.76692(7) 0.0405(4) Uani 1 1 d . . . . .
O1B O 0.82523(16) 0.79093(17) 0.49605(6) 0.0611(4) Uani 1 1 d . . . . .
O2B O 1.23377(15) 0.62312(14) 0.52721(5) 0.0506(3) Uani 1 1 d . . . . .
O3B O 0.74169(14) 0.54132(16) 0.63510(5) 0.0532(3) Uani 1 1 d . . . . .
N1B N 1.22129(18) 0.90345(18) 0.36812(7) 0.0533(4) Uani 1 1 d . . . . .
N2B N 1.2304(2) 0.5174(3) 0.64187(8) 0.0754(6) Uani 1 1 d . . . . .
N3B N 0.91601(17) 0.50468(16) 0.69982(6) 0.0463(4) Uani 1 1 d . . . . .
H3BA H 0.849450 0.480669 0.725097 0.056 Uiso 1 1 calc R U . . .
H3BB H 1.010458 0.505213 0.708067 0.056 Uiso 1 1 calc R U . . .
C1B C 1.1322(2) 0.9499(2) 0.32567(7) 0.0478(4) Uani 1 1 d . . . . .
C2B C 1.0140(3) 0.8536(2) 0.28942(9) 0.0585(5) Uani 1 1 d . . . . .
H2B H 0.986718 0.757249 0.294197 0.070 Uiso 1 1 calc R U . . .
C3B C 0.9360(3) 0.8995(3) 0.24605(9) 0.0678(6) Uani 1 1 d . . . . .
H3B H 0.854955 0.834144 0.221188 0.081 Uiso 1 1 calc R U . . .
C4B C 0.9759(3) 1.0401(3) 0.23897(9) 0.0683(6) Uani 1 1 d . . . . .
H4B H 0.923453 1.070796 0.208906 0.082 Uiso 1 1 calc R U . . .
C5B C 1.0911(3) 1.1349(3) 0.27531(11) 0.0679(6) Uani 1 1 d . . . . .
H5B H 1.117245 1.231234 0.270553 0.082 Uiso 1 1 calc R U . . .
C6B C 1.1696(3) 1.0913(2) 0.31892(9) 0.0582(5) Uani 1 1 d . . . . .
H6B H 1.248761 1.157620 0.344165 0.070 Uiso 1 1 calc R U . . .
C7B C 1.3803(2) 0.93065(19) 0.35912(7) 0.0451(4) Uani 1 1 d . . . . .
C8B C 1.4944(3) 1.0457(2) 0.38668(10) 0.0653(6) Uani 1 1 d . . . . .
H8B H 1.469289 1.102562 0.413911 0.078 Uiso 1 1 calc R U . . .
C9B C 1.6464(3) 1.0789(3) 0.37470(11) 0.0720(6) Uani 1 1 d . . . . .
H9B H 1.724489 1.159018 0.393517 0.086 Uiso 1 1 calc R U . . .
C10B C 1.6840(2) 0.9972(3) 0.33608(9) 0.0616(5) Uani 1 1 d . . . . .
H10B H 1.787889 1.020212 0.328038 0.074 Uiso 1 1 calc R U . . .
C11B C 1.5712(3) 0.8819(3) 0.30902(9) 0.0665(6) Uani 1 1 d . . . . .
H11B H 1.597598 0.824697 0.282382 0.080 Uiso 1 1 calc R U . . .
C12B C 1.4180(2) 0.8475(2) 0.32008(9) 0.0581(5) Uani 1 1 d . . . . .
H12B H 1.340285 0.767635 0.300944 0.070 Uiso 1 1 calc R U . . .
C13B C 1.1587(2) 0.83744(19) 0.41520(7) 0.0442(4) Uani 1 1 d . . . . .
C14B C 1.0179(2) 0.8444(2) 0.42990(7) 0.0473(4) Uani 1 1 d . . . . .
H14B H 0.964253 0.890767 0.407102 0.057 Uiso 1 1 calc R U . . .
C15B C 0.95807(19) 0.7828(2) 0.47811(7) 0.0454(4) Uani 1 1 d . . . . .
C16B C 1.03306(19) 0.70905(18) 0.51277(7) 0.0410(4) Uani 1 1 d . . . . .
C17B C 1.17209(19) 0.70061(18) 0.49500(7) 0.0407(4) Uani 1 1 d . . . . .
C18B C 1.2362(2) 0.76558(19) 0.44789(7) 0.0443(4) Uani 1 1 d . . . . .
H18B H 1.331441 0.761302 0.437987 0.053 Uiso 1 1 calc R U . . .
C19B C 0.7469(3) 0.8664(3) 0.46368(10) 0.0689(6) Uani 1 1 d . . . . .
H19D H 0.661142 0.872940 0.483494 0.103 Uiso 1 1 calc R U . . .
H19E H 0.706787 0.818066 0.425854 0.103 Uiso 1 1 calc R U . . .
H19F H 0.819308 0.959993 0.459555 0.103 Uiso 1 1 calc R U . . .
C20B C 1.3714(2) 0.6011(2) 0.51344(9) 0.0540(5) Uani 1 1 d . . . . .
H20D H 1.394688 0.537009 0.539282 0.081 Uiso 1 1 calc R U . . .
H20E H 1.457740 0.689901 0.517663 0.081 Uiso 1 1 calc R U . . .
H20F H 1.355613 0.561322 0.473988 0.081 Uiso 1 1 calc R U . . .
C21B C 0.96029(18) 0.64813(18) 0.56173(7) 0.0400(4) Uani 1 1 d . . . . .
H21B H 0.862098 0.657109 0.562561 0.048 Uiso 1 1 calc R U . . .
C22B C 0.99401(18) 0.58135(18) 0.60701(7) 0.0387(3) Uani 1 1 d . . . . .
C23B C 1.1299(2) 0.5487(2) 0.62288(7) 0.0481(4) Uani 1 1 d . . . . .
C24B C 0.87346(18) 0.54050(18) 0.64866(7) 0.0401(4) Uani 1 1 d . . . . .

loop_
_atom_site_aniso_label
_atom_site_aniso_U_11
_atom_site_aniso_U_22
_atom_site_aniso_U_33
_atom_site_aniso_U_23
_atom_site_aniso_U_13
_atom_site_aniso_U_12
O1A 0.0306(5) 0.0532(6) 0.0330(6) 0.0105(5) 0.0100(4) 0.0116(5)
O2A 0.0320(6) 0.0697(8) 0.0327(6) 0.0141(5) 0.0115(4) 0.0148(5)
O3A 0.0364(6) 0.1037(11) 0.0328(6) 0.0195(6) 0.0150(5) 0.0290(7)
N1A 0.0432(7) 0.0561(8) 0.0338(7) 0.0167(6) 0.0225(6) 0.0234(6)
N2A 0.0652(11) 0.1151(15) 0.0454(9) 0.0311(9) 0.0279(8) 0.0581(11)
N3A 0.0409(8) 0.0886(11) 0.0308(7) 0.0195(7) 0.0174(6) 0.0291(8)
C1A 0.0371(8) 0.0465(8) 0.0346(8) 0.0124(6) 0.0176(6) 0.0136(7)
C2A 0.0430(9) 0.0494(9) 0.0407(9) 0.0046(7) 0.0106(7) 0.0162(7)
C3A 0.0463(10) 0.0508(10) 0.0645(12) 0.0123(8) 0.0143(8) 0.0192(8)
C4A 0.0578(12) 0.0869(15) 0.0573(12) 0.0320(11) 0.0186(9) 0.0381(11)
C5A 0.0791(15) 0.1158(19) 0.0354(10) 0.0233(11) 0.0189(10) 0.0538(14)
C6A 0.0671(12) 0.0787(13) 0.0339(9) 0.0106(8) 0.0200(8) 0.0389(10)
C7A 0.0384(8) 0.0455(8) 0.0271(7) 0.0089(6) 0.0145(6) 0.0168(6)
C8A 0.0440(9) 0.0451(8) 0.0412(9) 0.0022(7) 0.0138(7) 0.0156(7)
C9A 0.0569(11) 0.0602(11) 0.0418(9) 0.0031(8) 0.0165(8) 0.0313(9)
C10A 0.0403(9) 0.0784(13) 0.0409(9) 0.0202(9) 0.0172(7) 0.0278(9)
C11A 0.0395(9) 0.0604(11) 0.0496(10) 0.0131(8) 0.0114(7) 0.0102(8)
C12A 0.0484(9) 0.0461(9) 0.0399(9) 0.0035(7) 0.0132(7) 0.0129(7)
C13A 0.0404(8) 0.0383(7) 0.0293(7) 0.0062(6) 0.0176(6) 0.0149(6)
C14A 0.0349(7) 0.0409(8) 0.0323(7) 0.0065(6) 0.0166(6) 0.0132(6)
C15A 0.0347(7) 0.0400(7) 0.0288(7) 0.0048(6) 0.0123(6) 0.0131(6)
C16A 0.0340(7) 0.0391(7) 0.0268(7) 0.0052(5) 0.0130(5) 0.0117(6)
C17A 0.0321(7) 0.0372(7) 0.0301(7) 0.0045(5) 0.0130(5) 0.0106(6)
C18A 0.0375(8) 0.0439(8) 0.0268(7) 0.0074(6) 0.0111(6) 0.0143(6)
C19A 0.0377(8) 0.0563(10) 0.0376(8) 0.0062(7) 0.0063(6) 0.0178(7)
C20A 0.0322(8) 0.0798(13) 0.0423(9) 0.0121(9) 0.0111(7) 0.0184(8)
C21A 0.0293(7) 0.0443(8) 0.0289(7) 0.0046(6) 0.0107(5) 0.0102(6)
C22A 0.0323(7) 0.0509(9) 0.0280(7) 0.0049(6) 0.0118(6) 0.0146(6)
C23A 0.0465(9) 0.0683(11) 0.0294(8) 0.0130(7) 0.0188(7) 0.0276(8)
C24A 0.0320(8) 0.0611(10) 0.0290(7) 0.0074(7) 0.0117(6) 0.0145(7)
O1B 0.0482(7) 0.0956(11) 0.0527(8) 0.0357(7) 0.0227(6) 0.0346(7)
O2B 0.0496(7) 0.0745(8) 0.0398(6) 0.0219(6) 0.0228(5) 0.0307(6)
O3B 0.0363(6) 0.0920(10) 0.0352(6) 0.0201(6) 0.0158(5) 0.0230(6)
N1B 0.0464(8) 0.0772(10) 0.0388(8) 0.0253(7) 0.0191(6) 0.0190(8)
N2B 0.0627(11) 0.1406(19) 0.0489(10) 0.0434(11) 0.0278(8) 0.0593(12)
N3B 0.0407(7) 0.0702(10) 0.0364(7) 0.0208(7) 0.0191(6) 0.0245(7)
C1B 0.0511(10) 0.0648(11) 0.0326(8) 0.0156(7) 0.0191(7) 0.0219(8)
C2B 0.0691(13) 0.0625(12) 0.0473(11) 0.0030(9) 0.0084(9) 0.0271(10)
C3B 0.0788(15) 0.0910(16) 0.0415(11) -0.0041(10) 0.0034(10) 0.0418(13)
C4B 0.0892(17) 0.0995(18) 0.0414(11) 0.0238(11) 0.0233(11) 0.0592(15)
C5B 0.0828(16) 0.0727(14) 0.0639(14) 0.0279(11) 0.0316(12) 0.0386(13)
C6B 0.0632(12) 0.0577(11) 0.0549(11) 0.0118(9) 0.0211(9) 0.0181(9)
C7B 0.0441(9) 0.0585(10) 0.0312(8) 0.0141(7) 0.0132(7) 0.0126(8)
C8B 0.0575(12) 0.0730(13) 0.0568(12) -0.0136(10) 0.0083(10) 0.0136(10)
C9B 0.0521(12) 0.0734(14) 0.0746(16) -0.0018(12) 0.0048(11) 0.0032(10)
C10B 0.0459(10) 0.0876(15) 0.0487(11) 0.0187(10) 0.0144(8) 0.0163(10)
C11B 0.0618(13) 0.0919(16) 0.0494(11) -0.0031(11) 0.0140(10) 0.0306(12)
C12B 0.0515(11) 0.0643(12) 0.0522(11) -0.0027(9) 0.0086(9) 0.0126(9)
C13B 0.0442(9) 0.0554(9) 0.0295(8) 0.0113(7) 0.0127(6) 0.0103(7)
C14B 0.0443(9) 0.0621(10) 0.0362(9) 0.0178(8) 0.0116(7) 0.0162(8)
C15B 0.0374(8) 0.0620(10) 0.0364(8) 0.0131(7) 0.0130(7) 0.0138(8)
C16B 0.0381(8) 0.0523(9) 0.0304(7) 0.0097(6) 0.0120(6) 0.0104(7)
C17B 0.0399(8) 0.0524(9) 0.0294(7) 0.0084(6) 0.0117(6) 0.0132(7)
C18B 0.0414(9) 0.0587(10) 0.0331(8) 0.0097(7) 0.0168(7) 0.0142(7)
C19B 0.0547(12) 0.0992(17) 0.0656(14) 0.0386(12) 0.0183(10) 0.0369(12)
C20B 0.0463(10) 0.0752(12) 0.0485(10) 0.0146(9) 0.0175(8) 0.0272(9)
C21B 0.0338(8) 0.0539(9) 0.0314(8) 0.0085(6) 0.0112(6) 0.0118(7)
C22B 0.0339(8) 0.0520(9) 0.0310(7) 0.0092(6) 0.0131(6) 0.0131(7)
C23B 0.0453(9) 0.0752(12) 0.0327(8) 0.0204(8) 0.0195(7) 0.0267(9)
C24B 0.0369(8) 0.0541(9) 0.0308(8) 0.0100(6) 0.0133(6) 0.0148(7)

loop_
_atom_type_symbol
_atom_type_description
_atom_type_scat_dispersion_real
_atom_type_scat_dispersion_imag
_atom_type_scat_source
C C 0.0021 0.0012 'International Tables Vol C Tables 4.2.6.8 and 6.1.1.4'
H H 0.0000 0.0000 'International Tables Vol C Tables 4.2.6.8 and 6.1.1.4'
N N 0.0044 0.0025 'International Tables Vol C Tables 4.2.6.8 and 6.1.1.4'
O O 0.0080 0.0047 'International Tables Vol C Tables 4.2.6.8 and 6.1.1.4'

loop_
_geom_angle_atom_site_label_1
_geom_angle_atom_site_label_2
_geom_angle_atom_site_label_3
_geom_angle
_geom_angle_site_symmetry_1
_geom_angle_site_symmetry_3
_geom_angle_publ_flag
C17A O1A C19A 118.16(12) . . ?
C15A O2A C20A 120.14(12) . . ?
C13A N1A C1A 121.52(13) . . ?
C13A N1A C7A 121.60(14) . . ?
C1A N1A C7A 116.21(12) . . ?
C24A N3A H3AA 120.0 . . ?
C24A N3A H3AB 120.0 . . ?
H3AA N3A H3AB 120.0 . . ?
C2A C1A C6A 119.45(16) . . ?
C2A C1A N1A 120.54(15) . . ?
C6A C1A N1A 119.93(16) . . ?
C3A C2A C1A 120.07(17) . . ?
C3A C2A H2A 120.0 . . ?
C1A C2A H2A 120.0 . . ?
C4A C3A C2A 120.63(19) . . ?
C4A C3A H3A 119.7 . . ?
C2A C3A H3A 119.7 . . ?
C3A C4A C5A 119.68(19) . . ?
C3A C4A H4A 120.2 . . ?
C5A C4A H4A 120.2 . . ?
C4A C5A C6A 120.2(2) . . ?
C4A C5A H5A 119.9 . . ?
C6A C5A H5A 119.9 . . ?
C5A C6A C1A 119.94(19) . . ?
C5A C6A H6A 120.0 . . ?
C1A C6A H6A 120.0 . . ?
C8A C7A C12A 119.94(15) . . ?
C8A C7A N1A 120.14(15) . . ?
C12A C7A N1A 119.75(15) . . ?
C7A C8A C9A 119.43(16) . . ?
C7A C8A H8A 120.3 . . ?
C9A C8A H8A 120.3 . . ?
C10A C9A C8A 120.75(17) . . ?
C10A C9A H9A 119.6 . . ?
C8A C9A H9A 119.6 . . ?
C11A C10A C9A 119.50(16) . . ?
C11A C10A H10A 120.2 . . ?
C9A C10A H10A 120.2 . . ?
C10A C11A C12A 120.17(17) . . ?
C10A C11A H11A 119.9 . . ?
C12A C11A H11A 119.9 . . ?
C11A C12A C7A 120.20(17) . . ?
C11A C12A H12A 119.9 . . ?
C7A C12A H12A 119.9 . . ?
N1A C13A C14A 120.74(14) . . ?
N1A C13A C18A 119.13(15) . . ?
C14A C13A C18A 120.13(13) . . ?
C15A C14A C13A 119.65(14) . . ?
C15A C14A H14A 120.2 . . ?
C13A C14A H14A 120.2 . . ?
O2A C15A C14A 123.03(14) . . ?
O2A C15A C16A 114.98(12) . . ?
C14A C15A C16A 121.96(15) . . ?
C15A C16A C17A 116.29(12) . . ?
C15A C16A C21A 126.39(14) . . ?
C17A C16A C21A 117.15(13) . . ?
O1A C17A C18A 122.35(14) . . ?
O1A C17A C16A 115.18(12) . . ?
C18A C17A C16A 122.46(14) . . ?
C17A C18A C13A 119.40(15) . . ?
C17A C18A H18A 120.3 . . ?
C13A C18A H18A 120.3 . . ?
O1A C19A H19A 109.5 . . ?
O1A C19A H19B 109.5 . . ?
H19A C19A H19B 109.5 . . ?
O1A C19A H19C 109.5 . . ?
H19A C19A H19C 109.5 . . ?
H19B C19A H19C 109.5 . . ?
O2A C20A H20A 109.5 . . ?
O2A C20A H20B 109.5 . . ?
H20A C20A H20B 109.5 . . ?
O2A C20A H20C 109.5 . . ?
H20A C20A H20C 109.5 . . ?
H20B C20A H20C 109.5 . . ?
C22A C21A C16A 136.65(15) . . ?
C22A C21A H21A 111.7 . . ?
C16A C21A H21A 111.7 . . ?
C21A C22A C23A 128.14(14) . . ?
C21A C22A C24A 116.38(14) . . ?
C23A C22A C24A 115.40(14) . . ?
N2A C23A C22A 172.88(17) . . ?
O3A C24A N3A 123.22(14) . . ?
O3A C24A C22A 119.43(14) . . ?
N3A C24A C22A 117.35(14) . . ?
C15B O1B C19B 118.09(14) . . ?
C17B O2B C20B 120.62(13) . . ?
C13B N1B C1B 122.34(15) . . ?
C13B N1B C7B 121.86(15) . . ?
C1B N1B C7B 115.80(13) . . ?
C24B N3B H3BA 120.0 . . ?
C24B N3B H3BB 120.0 . . ?
H3BA N3B H3BB 120.0 . . ?
C2B C1B C6B 119.81(19) . . ?
C2B C1B N1B 120.01(18) . . ?
C6B C1B N1B 120.10(19) . . ?
C1B C2B C3B 119.5(2) . . ?
C1B C2B H2B 120.3 . . ?
C3B C2B H2B 120.3 . . ?
C4B C3B C2B 120.3(2) . . ?
C4B C3B H3B 119.8 . . ?
C2B C3B H3B 119.8 . . ?
C5B C4B C3B 120.1(2) . . ?
C5B C4B H4B 120.0 . . ?
C3B C4B H4B 120.0 . . ?
C4B C5B C6B 120.5(2) . . ?
C4B C5B H5B 119.8 . . ?
C6B C5B H5B 119.8 . . ?
C5B C6B C1B 119.8(2) . . ?
C5B C6B H6B 120.1 . . ?
C1B C6B H6B 120.1 . . ?
C8B C7B C12B 119.61(18) . . ?
C8B C7B N1B 119.78(18) . . ?
C12B C7B N1B 120.46(17) . . ?
C7B C8B C9B 120.1(2) . . ?
C7B C8B H8B 119.9 . . ?
C9B C8B H8B 119.9 . . ?
C10B C9B C8B 120.4(2) . . ?
C10B C9B H9B 119.8 . . ?
C8B C9B H9B 119.8 . . ?
C9B C10B C11B 119.6(2) . . ?
C9B C10B H10B 120.2 . . ?
C11B C10B H10B 120.2 . . ?
C10B C11B C12B 120.8(2) . . ?
C10B C11B H11B 119.6 . . ?
C12B C11B H11B 119.6 . . ?
C7B C12B C11B 119.39(19) . . ?
C7B C12B H12B 120.3 . . ?
C11B C12B H12B 120.3 . . ?
N1B C13B C18B 120.18(16) . . ?
N1B C13B C14B 119.38(16) . . ?
C18B C13B C14B 120.44(14) . . ?
C15B C14B C13B 119.45(17) . . ?
C15B C14B H14B 120.3 . . ?
C13B C14B H14B 120.3 . . ?
O1B C15B C14B 122.28(17) . . ?
O1B C15B C16B 115.61(14) . . ?
C14B C15B C16B 122.09(16) . . ?
C17B C16B C15B 116.35(14) . . ?
C17B C16B C21B 126.07(16) . . ?
C15B C16B C21B 117.57(15) . . ?
O2B C17B C18B 123.65(15) . . ?
O2B C17B C16B 114.09(13) . . ?
C18B C17B C16B 122.25(16) . . ?
C17B C18B C13B 119.35(16) . . ?
C17B C18B H18B 120.3 . . ?
C13B C18B H18B 120.3 . . ?
O1B C19B H19D 109.5 . . ?
O1B C19B H19E 109.5 . . ?
H19D C19B H19E 109.5 . . ?
O1B C19B H19F 109.5 . . ?
H19D C19B H19F 109.5 . . ?
H19E C19B H19F 109.5 . . ?
O2B C20B H20D 109.5 . . ?
O2B C20B H20E 109.5 . . ?
H20D C20B H20E 109.5 . . ?
O2B C20B H20F 109.5 . . ?
H20D C20B H20F 109.5 . . ?
H20E C20B H20F 109.5 . . ?
C22B C21B C16B 137.44(16) . . ?
C22B C21B H21B 111.3 . . ?
C16B C21B H21B 111.3 . . ?
C21B C22B C23B 129.79(14) . . ?
C21B C22B C24B 115.60(14) . . ?
C23B C22B C24B 114.55(14) . . ?
N2B C23B C22B 171.24(17) . . ?
O3B C24B N3B 122.32(14) . . ?
O3B C24B C22B 120.28(14) . . ?
N3B C24B C22B 117.39(14) . . ?

loop_
_geom_bond_atom_site_label_1
_geom_bond_atom_site_label_2
_geom_bond_distance
_geom_bond_site_symmetry_2
_geom_bond_publ_flag
O1A C17A 1.3583(17) . ?
O1A C19A 1.417(2) . ?
O2A C15A 1.3421(19) . ?
O2A C20A 1.4203(19) . ?
O3A C24A 1.229(2) . ?
N1A C13A 1.3839(18) . ?
N1A C1A 1.422(2) . ?
N1A C7A 1.4299(19) . ?
N2A C23A 1.137(2) . ?
N3A C24A 1.321(2) . ?
N3A H3AA 0.8700 . ?
N3A H3AB 0.8700 . ?
C1A C2A 1.380(2) . ?
C1A C6A 1.381(2) . ?
C2A C3A 1.370(3) . ?
C2A H2A 0.9400 . ?
C3A C4A 1.366(3) . ?
C3A H3A 0.9400 . ?
C4A C5A 1.376(3) . ?
C4A H4A 0.9400 . ?
C5A C6A 1.376(3) . ?
C5A H5A 0.9400 . ?
C6A H6A 0.9400 . ?
C7A C8A 1.374(2) . ?
C7A C12A 1.378(2) . ?
C8A C9A 1.377(2) . ?
C8A H8A 0.9400 . ?
C9A C10A 1.375(3) . ?
C9A H9A 0.9400 . ?
C10A C11A 1.371(3) . ?
C10A H10A 0.9400 . ?
C11A C12A 1.373(2) . ?
C11A H11A 0.9400 . ?
C12A H12A 0.9400 . ?
C13A C14A 1.388(2) . ?
C13A C18A 1.391(2) . ?
C14A C15A 1.3849(19) . ?
C14A H14A 0.9400 . ?
C15A C16A 1.406(2) . ?
C16A C17A 1.408(2) . ?
C16A C21A 1.4397(19) . ?
C17A C18A 1.3778(19) . ?
C18A H18A 0.9400 . ?
C19A H19A 0.9700 . ?
C19A H19B 0.9700 . ?
C19A H19C 0.9700 . ?
C20A H20A 0.9700 . ?
C20A H20B 0.9700 . ?
C20A H20C 0.9700 . ?
C21A C22A 1.344(2) . ?
C21A H21A 0.9400 . ?
C22A C23A 1.422(2) . ?
C22A C24A 1.511(2) . ?
O1B C15B 1.354(2) . ?
O1B C19B 1.418(2) . ?
O2B C17B 1.338(2) . ?
O2B C20B 1.421(2) . ?
O3B C24B 1.227(2) . ?
N1B C13B 1.378(2) . ?
N1B C1B 1.426(2) . ?
N1B C7B 1.427(2) . ?
N2B C23B 1.136(2) . ?
N3B C24B 1.328(2) . ?
N3B H3BA 0.8700 . ?
N3B H3BB 0.8700 . ?
C1B C2B 1.375(3) . ?
C1B C6B 1.380(3) . ?
C2B C3B 1.377(3) . ?
C2B H2B 0.9400 . ?
C3B C4B 1.371(3) . ?
C3B H3B 0.9400 . ?
C4B C5B 1.356(4) . ?
C4B H4B 0.9400 . ?
C5B C6B 1.371(3) . ?
C5B H5B 0.9400 . ?
C6B H6B 0.9400 . ?
C7B C8B 1.363(3) . ?
C7B C12B 1.368(3) . ?
C8B C9B 1.378(3) . ?
C8B H8B 0.9400 . ?
C9B C10B 1.351(3) . ?
C9B H9B 0.9400 . ?
C10B C11B 1.354(3) . ?
C10B H10B 0.9400 . ?
C11B C12B 1.380(3) . ?
C11B H11B 0.9400 . ?
C12B H12B 0.9400 . ?
C13B C18B 1.390(3) . ?
C13B C14B 1.393(2) . ?
C14B C15B 1.377(2) . ?
C14B H14B 0.9400 . ?
C15B C16B 1.414(2) . ?
C16B C17B 1.408(2) . ?
C16B C21B 1.432(2) . ?
C17B C18B 1.380(2) . ?
C18B H18B 0.9400 . ?
C19B H19D 0.9700 . ?
C19B H19E 0.9700 . ?
C19B H19F 0.9700 . ?
C20B H20D 0.9700 . ?
C20B H20E 0.9700 . ?
C20B H20F 0.9700 . ?
C21B C22B 1.349(2) . ?
C21B H21B 0.9400 . ?
C22B C23B 1.422(2) . ?
C22B C24B 1.503(2) . ?

loop_
_geom_hbond_atom_site_label_D
_geom_hbond_atom_site_label_H
_geom_hbond_atom_site_label_A
_geom_hbond_distance_DH
_geom_hbond_distance_HA
_geom_hbond_distance_DA
_geom_hbond_angle_DHA
_geom_hbond_site_symmetry_A
_geom_hbond_publ_flag
N3A H3AA O3B 0.87 2.00 2.8643(19) 173.1 . yes
N3A H3AB N2A 0.87 2.67 3.313(2) 132.0 . yes
N3A H3AB N2B 0.87 2.29 3.061(3) 148.0 1_455 yes
N3B H3BA O3A 0.87 2.05 2.9065(19) 170.1 . yes
N3B H3BB N2A 0.87 2.27 3.050(3) 148.7 1_655 yes
N3B H3BB N2B 0.87 2.63 3.266(2) 131.1 . yes

loop_
_geom_torsion_atom_site_label_1
_geom_torsion_atom_site_label_2
_geom_torsion_atom_site_label_3
_geom_torsion_atom_site_label_4
_geom_torsion
_geom_torsion_site_symmetry_1
_geom_torsion_site_symmetry_2
_geom_torsion_site_symmetry_3
_geom_torsion_site_symmetry_4
_geom_torsion_publ_flag
C13A N1A C1A C2A -48.9(2) . . . . ?
C7A N1A C1A C2A 121.89(16) . . . . ?
C13A N1A C1A C6A 134.52(18) . . . . ?
C7A N1A C1A C6A -54.7(2) . . . . ?
C6A C1A C2A C3A 0.0(3) . . . . ?
N1A C1A C2A C3A -176.58(15) . . . . ?
C1A C2A C3A C4A 0.4(3) . . . . ?
C2A C3A C4A C5A -0.7(3) . . . . ?
C3A C4A C5A C6A 0.5(4) . . . . ?
C4A C5A C6A C1A -0.1(3) . . . . ?
C2A C1A C6A C5A -0.1(3) . . . . ?
N1A C1A C6A C5A 176.46(19) . . . . ?
C13A N1A C7A C8A -82.3(2) . . . . ?
C1A N1A C7A C8A 106.93(18) . . . . ?
C13A N1A C7A C12A 102.35(19) . . . . ?
C1A N1A C7A C12A -68.4(2) . . . . ?
C12A C7A C8A C9A 1.2(3) . . . . ?
N1A C7A C8A C9A -174.15(15) . . . . ?
C7A C8A C9A C10A -0.7(3) . . . . ?
C8A C9A C10A C11A -0.5(3) . . . . ?
C9A C10A C11A C12A 1.1(3) . . . . ?
C10A C11A C12A C7A -0.6(3) . . . . ?
C8A C7A C12A C11A -0.6(3) . . . . ?
N1A C7A C12A C11A 174.81(16) . . . . ?
C1A N1A C13A C14A 151.24(15) . . . . ?
C7A N1A C13A C14A -19.1(2) . . . . ?
C1A N1A C13A C18A -28.6(2) . . . . ?
C7A N1A C13A C18A 161.10(15) . . . . ?
N1A C13A C14A C15A -176.80(15) . . . . ?
C18A C13A C14A C15A 3.0(2) . . . . ?
C20A O2A C15A C14A -6.8(2) . . . . ?
C20A O2A C15A C16A 171.48(15) . . . . ?
C13A C14A C15A O2A 175.78(14) . . . . ?
C13A C14A C15A C16A -2.4(2) . . . . ?
O2A C15A C16A C17A -178.71(13) . . . . ?
C14A C15A C16A C17A -0.4(2) . . . . ?
O2A C15A C16A C21A -3.6(2) . . . . ?
C14A C15A C16A C21A 174.69(15) . . . . ?
C19A O1A C17A C18A 4.3(2) . . . . ?
C19A O1A C17A C16A -176.31(14) . . . . ?
C15A C16A C17A O1A -176.75(13) . . . . ?
C21A C16A C17A O1A 7.7(2) . . . . ?
C15A C16A C17A C18A 2.7(2) . . . . ?
C21A C16A C17A C18A -172.89(15) . . . . ?
O1A C17A C18A C13A 177.28(14) . . . . ?
C16A C17A C18A C13A -2.1(2) . . . . ?
N1A C13A C18A C17A 178.99(14) . . . . ?
C14A C13A C18A C17A -0.9(2) . . . . ?
C15A C16A C21A C22A 18.3(3) . . . . ?
C17A C16A C21A C22A -166.70(18) . . . . ?
C16A C21A C22A C23A 5.5(3) . . . . ?
C16A C21A C22A C24A -177.88(17) . . . . ?
C21A C22A C24A O3A -3.4(2) . . . . ?
C23A C22A C24A O3A 173.65(17) . . . . ?
C21A C22A C24A N3A 176.50(16) . . . . ?
C23A C22A C24A N3A -6.4(2) . . . . ?
C13B N1B C1B C2B -69.0(3) . . . . ?
C7B N1B C1B C2B 111.5(2) . . . . ?
C13B N1B C1B C6B 114.3(2) . . . . ?
C7B N1B C1B C6B -65.1(2) . . . . ?
C6B C1B C2B C3B 1.1(3) . . . . ?
N1B C1B C2B C3B -175.55(18) . . . . ?
C1B C2B C3B C4B 0.1(3) . . . . ?
C2B C3B C4B C5B -1.1(3) . . . . ?
C3B C4B C5B C6B 0.7(3) . . . . ?
C4B C5B C6B C1B 0.5(3) . . . . ?
C2B C1B C6B C5B -1.5(3) . . . . ?
N1B C1B C6B C5B 175.22(18) . . . . ?
C13B N1B C7B C8B -82.5(3) . . . . ?
C1B N1B C7B C8B 97.0(2) . . . . ?
C13B N1B C7B C12B 102.0(2) . . . . ?
C1B N1B C7B C12B -78.5(2) . . . . ?
C12B C7B C8B C9B 0.8(3) . . . . ?
N1B C7B C8B C9B -174.7(2) . . . . ?
C7B C8B C9B C10B -0.7(4) . . . . ?
C8B C9B C10B C11B 0.0(4) . . . . ?
C9B C10B C11B C12B 0.5(4) . . . . ?
C8B C7B C12B C11B -0.3(3) . . . . ?
N1B C7B C12B C11B 175.24(18) . . . . ?
C10B C11B C12B C7B -0.4(3) . . . . ?
C1B N1B C13B C18B 165.05(17) . . . . ?
C7B N1B C13B C18B -15.5(3) . . . . ?
C1B N1B C13B C14B -15.4(3) . . . . ?
C7B N1B C13B C14B 164.00(17) . . . . ?
N1B C13B C14B C15B -177.70(18) . . . . ?
C18B C13B C14B C15B 1.8(3) . . . . ?
C19B O1B C15B C14B -0.3(3) . . . . ?
C19B O1B C15B C16B 178.57(19) . . . . ?
C13B C14B C15B O1B 177.16(17) . . . . ?
C13B C14B C15B C16B -1.6(3) . . . . ?
O1B C15B C16B C17B -179.48(16) . . . . ?
C14B C15B C16B C17B -0.6(3) . . . . ?
O1B C15B C16B C21B 1.6(2) . . . . ?
C14B C15B C16B C21B -179.58(17) . . . . ?
C20B O2B C17B C18B -1.2(3) . . . . ?
C20B O2B C17B C16B 177.95(16) . . . . ?
C15B C16B C17B O2B -176.34(15) . . . . ?
C21B C16B C17B O2B 2.5(3) . . . . ?
C15B C16B C17B C18B 2.8(3) . . . . ?
C21B C16B C17B C18B -178.39(17) . . . . ?
O2B C17B C18B C13B 176.43(16) . . . . ?
C16B C17B C18B C13B -2.6(3) . . . . ?
N1B C13B C18B C17B 179.75(17) . . . . ?
C14B C13B C18B C17B 0.2(3) . . . . ?
C17B C16B C21B C22B 7.4(3) . . . . ?
C15B C16B C21B C22B -173.8(2) . . . . ?
C16B C21B C22B C23B 1.5(4) . . . . ?
C16B C21B C22B C24B 178.39(19) . . . . ?
C21B C22B C24B O3B 14.9(2) . . . . ?
C23B C22B C24B O3B -167.64(17) . . . . ?
C21B C22B C24B N3B -164.86(16) . . . . ?
C23B C22B C24B N3B 12.6(2) . . . . ?
